data_4508280
loop_
_publ_author_name
'Feng, Xun'
'Ma, Lu-Fang'
'Liu, Lang'
'Wang, Li-Ya'
'Song, Hong-Liang'
'Xie, Shi-Yu'

_publ_section_title
;
 A Series of Heterometallic Three-Dimensional Frameworks Constructed from
 Imidazole--Dicarboxylate: Structures, Luminescence, and Magnetic
 Properties
;
_journal_issue 10
_journal_name_full 'Crystal Growth &amp; Design'
_journal_page_first 4469
_journal_paper_doi 10.1021/cg4009587
_journal_volume 13
_journal_year 2013
_chemical_formula_moiety 'Dy Zn (H2 O)2 (C6 H3 N O4) (C6 H4 N O4), 2 H2 O'
_chemical_formula_sum 'C12 H15 Dy N4 O12 Zn'
_chemical_formula_weight 635.15
_chemical_name_systematic
; 
 ? 
;
_space_group_IT_number 15
_symmetry_cell_setting monoclinic
_symmetry_space_group_name_Hall '-C 2yc'
_symmetry_space_group_name_H-M 'C 1 2/c 1'
_atom_sites_solution_hydrogens geom
_atom_sites_solution_primary direct
_atom_sites_solution_secondary difmap
_audit_creation_method SHELXL-97
_cell_angle_alpha 90.00
_cell_angle_beta 114.2200(10)
_cell_angle_gamma 90.00
_cell_formula_units_Z 8
_cell_length_a 24.293(2)
_cell_length_b 9.1816(7)
_cell_length_c 19.0218(15)
_cell_measurement_temperature 293(2)
_cell_volume 3869.3(5)
_computing_structure_refinement 'SHELXL-97 (Sheldrick, 1997)'
_computing_structure_solution 'SHELXS-97 (Sheldrick, 1990)'
_diffrn_ambient_temperature 293(2)
_diffrn_measured_fraction_theta_full 0.995
_diffrn_measured_fraction_theta_max 0.995
_diffrn_radiation_monochromator graphite
_diffrn_radiation_source 'fine-focus sealed tube'
_diffrn_radiation_type MoK\a
_diffrn_radiation_wavelength 0.71073
_diffrn_reflns_av_R_equivalents 0.0000
_diffrn_reflns_av_sigmaI/netI 0.0463
_diffrn_reflns_limit_h_max 28
_diffrn_reflns_limit_h_min -31
_diffrn_reflns_limit_k_max 11
_diffrn_reflns_limit_k_min 0
_diffrn_reflns_limit_l_max 24
_diffrn_reflns_limit_l_min 0
_diffrn_reflns_number 4416
_diffrn_reflns_theta_full 27.50
_diffrn_reflns_theta_max 27.50
_diffrn_reflns_theta_min 2.31
_exptl_absorpt_coefficient_mu 5.143
_exptl_absorpt_correction_T_max 0.365
_exptl_absorpt_correction_T_min 0.136
_exptl_absorpt_correction_type multi-scan
_exptl_absorpt_process_details sadabs
_exptl_crystal_density_diffrn 2.181
_exptl_crystal_density_method 'not measured'
_exptl_crystal_F_000 2456
_refine_diff_density_max 1.627
_refine_diff_density_min -0.781
_refine_diff_density_rms 0.134
_refine_ls_extinction_method none
_refine_ls_goodness_of_fit_ref 0.976
_refine_ls_hydrogen_treatment mixed
_refine_ls_matrix_type full
_refine_ls_number_parameters 255
_refine_ls_number_reflns 4416
_refine_ls_number_restraints 0
_refine_ls_restrained_S_all 0.976
_refine_ls_R_factor_all 0.0399
_refine_ls_R_factor_gt 0.0290
_refine_ls_shift/su_max 0.001
_refine_ls_shift/su_mean 0.000
_refine_ls_structure_factor_coef Fsqd
_refine_ls_weighting_details 'calc w=1/[\s^2^(Fo^2^)+(0.0323P)^2^+0.0000P] where P=(Fo^2^+2Fc^2^)/3'
_refine_ls_weighting_scheme calc
_refine_ls_wR_factor_gt 0.0644
_refine_ls_wR_factor_ref 0.0684
_reflns_number_gt 3542
_reflns_number_total 4416
_reflns_threshold_expression >2sigma(I)
_cod_data_source_file cg4009587_si_009.cif
_cod_data_source_block dy-sr
_cod_depositor_comments
;
The following automatic conversions were performed:

'_symmetry_cell_setting' value 'Monoclinic' changed to 'monoclinic'
according to /home/saulius/struct/CIF-dictionaries/cif_core.dic
dictionary named 'cif_core.dic' version 2.4.2 from 2011-04-26.

Automatic conversion script
Id: cif_fix_values 1891 2012-01-12 08:04:46Z andrius 
;
_cod_original_sg_symbol_H-M C2/c
_cod_database_code 4508280

loop_
_symmetry_equiv_pos_as_xyz
'x, y, z'
'-x, y, -z+1/2'
'x+1/2, y+1/2, z'
'-x+1/2, y+1/2, -z+1/2'
'-x, -y, -z'
'x, -y, z-1/2'
'-x+1/2, -y+1/2, -z'
'x+1/2, -y+1/2, z-1/2'

loop_
_atom_site_label
_atom_site_type_symbol
_atom_site_fract_x
_atom_site_fract_y
_atom_site_fract_z
_atom_site_U_iso_or_equiv
_atom_site_adp_type
_atom_site_occupancy
_atom_site_symmetry_multiplicity
_atom_site_calc_flag
_atom_site_refinement_flags
Dy1 Dy 0.541341(9) 0.69540(2) 0.493388(11) 0.02027(7) Uani 1 1 d .
Zn1 Zn 0.71192(2) 0.48813(5) 0.33522(3) 0.02358(12) Uani 1 1 d .
O1 O 0.60912(14) 0.8770(3) 0.55239(18) 0.0339(7) Uani 1 1 d .
O2 O 0.69645(14) 0.9830(3) 0.57356(17) 0.0307(7) Uani 1 1 d .
O3 O 0.57707(13) 0.6359(3) 0.62099(17) 0.0324(7) Uani 1 1 d .
O4 O 0.62061(14) 0.5434(3) 0.73765(18) 0.0335(7) Uani 1 1 d .
O5 O 0.61383(16) 0.6488(3) 0.4537(2) 0.0415(9) Uani 1 1 d .
O6 O 0.66378(15) 0.6336(3) 0.3798(2) 0.0365(8) Uani 1 1 d .
O7 O 0.54746(13) 0.4333(3) 0.49519(16) 0.0247(7) Uani 1 1 d .
O8 O 0.54266(14) 0.1975(3) 0.48327(18) 0.0314(7) Uani 1 1 d .
O1W O 0.51676(16) 0.9149(3) 0.41779(19) 0.0416(9) Uani 1 1 d .
H1X H 0.4881 0.9575 0.4231 0.062 Uiso 0.00 1 calc PR
H11 H 0.5066 0.8939 0.3711 0.062 Uiso 1 1 calc R
H12 H 0.5470 0.9699 0.4328 0.062 Uiso 1 1 calc R
O2W O 0.48100(15) 0.6327(4) 0.36506(19) 0.0457(9) Uani 1 1 d .
H21 H 0.4444 0.6388 0.3572 0.069 Uiso 1 1 calc R
H22 H 0.4888 0.5470 0.3567 0.069 Uiso 1 1 calc R
H2X H 0.4881 0.6899 0.3354 0.069 Uiso 0.00 1 calc PR
N1 N 0.75678(15) 0.8349(4) 0.7043(2) 0.0239(8) Uani 1 1 d .
N2 N 0.72804(16) 0.6673(4) 0.76699(19) 0.0237(8) Uani 1 1 d .
N3 N 0.68413(16) 0.3482(4) 0.4036(2) 0.0263(8) Uani 1 1 d .
N4 N 0.64305(18) 0.1831(4) 0.4496(2) 0.0319(9) Uani 1 1 d .
H4 H 0.6344 0.0972 0.4630 0.038 Uiso 1 1 calc R
C1 C 0.66485(19) 0.8909(4) 0.5906(2) 0.0240(9) Uani 1 1 d .
C2 C 0.69699(19) 0.8055(4) 0.6613(2) 0.0222(9) Uani 1 1 d .
C3 C 0.67904(19) 0.7004(4) 0.7005(2) 0.0206(8) Uani 1 1 d .
C4 C 0.6218(2) 0.6231(4) 0.6844(3) 0.0259(9) Uani 1 1 d .
C5 C 0.77328(19) 0.7494(5) 0.7663(3) 0.0258(9) Uani 1 1 d .
C6 C 0.8349(2) 0.7469(6) 0.8275(3) 0.0482(14) Uani 1 1 d .
H6A H 0.8395 0.6638 0.8601 0.072 Uiso 1 1 calc R
H6B H 0.8419 0.8343 0.8577 0.072 Uiso 1 1 calc R
H6C H 0.8636 0.7410 0.8047 0.072 Uiso 1 1 calc R
C7 C 0.6400(2) 0.5770(4) 0.4201(3) 0.0277(10) Uani 1 1 d .
C8 C 0.64490(19) 0.4155(4) 0.4283(2) 0.0242(9) Uani 1 1 d .
C9 C 0.61800(19) 0.3135(4) 0.4574(3) 0.0246(9) Uani 1 1 d .
C10 C 0.56730(19) 0.3158(4) 0.4802(2) 0.0226(9) Uani 1 1 d .
C11 C 0.6829(2) 0.2077(5) 0.4184(3) 0.0308(10) Uani 1 1 d .
C12 C 0.7184(3) 0.0894(5) 0.4021(3) 0.0452(13) Uani 1 1 d .
H12A H 0.6976 0.0578 0.3496 0.068 Uiso 1 1 calc R
H12B H 0.7227 0.0088 0.4361 0.068 Uiso 1 1 calc R
H12C H 0.7576 0.1257 0.4100 0.068 Uiso 1 1 calc R

loop_
_atom_site_aniso_label
_atom_site_aniso_U_11
_atom_site_aniso_U_22
_atom_site_aniso_U_33
_atom_site_aniso_U_23
_atom_site_aniso_U_13
_atom_site_aniso_U_12
Dy1 0.01848(11) 0.01922(10) 0.02469(12) -0.00116(8) 0.01047(8) -0.00116(8)
Zn1 0.0257(3) 0.0232(2) 0.0271(3) -0.0032(2) 0.0162(2) -0.0035(2)
O1 0.0280(18) 0.0260(16) 0.0357(19) 0.0041(14) 0.0009(15) -0.0054(14)
O2 0.0332(18) 0.0272(16) 0.0275(17) 0.0046(13) 0.0081(14) -0.0058(14)
O3 0.0260(17) 0.0408(17) 0.0254(17) -0.0010(14) 0.0054(14) -0.0148(15)
O4 0.0303(18) 0.0378(17) 0.0334(18) 0.0090(15) 0.0142(15) -0.0087(14)
O5 0.047(2) 0.0261(16) 0.073(3) -0.0066(17) 0.047(2) -0.0063(16)
O6 0.049(2) 0.0253(15) 0.052(2) -0.0011(15) 0.0372(19) -0.0056(15)
O7 0.0256(16) 0.0177(14) 0.0358(18) -0.0001(12) 0.0177(14) 0.0004(12)
O8 0.0329(19) 0.0206(15) 0.048(2) 0.0000(14) 0.0244(17) 0.0010(13)
O1W 0.055(2) 0.0296(17) 0.0328(19) -0.0007(15) 0.0109(17) -0.0111(16)
O2W 0.039(2) 0.0426(19) 0.045(2) -0.0071(17) 0.0059(17) -0.0143(17)
N1 0.0188(18) 0.0275(18) 0.026(2) 0.0023(15) 0.0100(16) -0.0008(15)
N2 0.0243(19) 0.0269(18) 0.0206(18) 0.0065(15) 0.0099(15) 0.0024(15)
N3 0.025(2) 0.0285(19) 0.031(2) -0.0014(16) 0.0172(17) 0.0000(16)
N4 0.038(2) 0.0269(19) 0.041(2) 0.0124(17) 0.026(2) 0.0064(17)
C1 0.029(2) 0.018(2) 0.025(2) -0.0036(17) 0.0110(19) -0.0013(18)
C2 0.023(2) 0.0205(19) 0.025(2) -0.0008(17) 0.0115(18) -0.0022(18)
C3 0.021(2) 0.0210(19) 0.021(2) -0.0019(17) 0.0097(17) 0.0009(17)
C4 0.029(2) 0.022(2) 0.033(3) -0.0041(19) 0.019(2) -0.0048(19)
C5 0.018(2) 0.032(2) 0.029(2) 0.0045(19) 0.0108(19) -0.0034(19)
C6 0.026(3) 0.064(3) 0.046(3) 0.019(3) 0.006(2) -0.011(3)
C7 0.028(3) 0.026(2) 0.034(3) -0.0049(19) 0.018(2) -0.0048(19)
C8 0.019(2) 0.030(2) 0.024(2) -0.0015(18) 0.0087(18) -0.0028(18)
C9 0.022(2) 0.020(2) 0.035(3) -0.0003(18) 0.0147(19) 0.0046(18)
C10 0.021(2) 0.023(2) 0.024(2) 0.0010(18) 0.0096(18) 0.0010(18)
C11 0.034(3) 0.036(3) 0.027(2) 0.002(2) 0.017(2) 0.002(2)
C12 0.049(3) 0.044(3) 0.056(3) 0.007(3) 0.035(3) 0.018(3)

loop_
_atom_type_symbol
_atom_type_description
_atom_type_scat_dispersion_real
_atom_type_scat_dispersion_imag
_atom_type_scat_source
C C 0.0033 0.0016 'International Tables Vol C Tables 4.2.6.8 and 6.1.1.4'
H H 0.0000 0.0000 'International Tables Vol C Tables 4.2.6.8 and 6.1.1.4'
N N 0.0061 0.0033 'International Tables Vol C Tables 4.2.6.8 and 6.1.1.4'
O O 0.0106 0.0060 'International Tables Vol C Tables 4.2.6.8 and 6.1.1.4'
Zn Zn 0.2839 1.4301 'International Tables Vol C Tables 4.2.6.8 and 6.1.1.4'
Dy Dy -0.1892 4.4098 'International Tables Vol C Tables 4.2.6.8 and 6.1.1.4'

loop_
_geom_angle_atom_site_label_1
_geom_angle_atom_site_label_2
_geom_angle_atom_site_label_3
_geom_angle
_geom_angle_site_symmetry_1
_geom_angle_site_symmetry_3
O5 Dy1 O3 107.84(13) . .
O5 Dy1 O1 78.24(12) . .
O3 Dy1 O1 76.68(11) . .
O5 Dy1 O2W 80.97(13) . .
O3 Dy1 O2W 148.23(11) . .
O1 Dy1 O2W 134.91(11) . .
O5 Dy1 O1W 89.73(12) . .
O3 Dy1 O1W 136.80(11) . .
O1 Dy1 O1W 68.58(11) . .
O2W Dy1 O1W 71.79(11) . .
O5 Dy1 O7 76.10(10) . .
O3 Dy1 O7 75.63(10) . .
O1 Dy1 O7 133.86(10) . .
O2W Dy1 O7 77.19(11) . .
O1W Dy1 O7 147.57(10) . .
O5 Dy1 O8 165.40(11) . 5_666
O3 Dy1 O8 83.43(11) . 5_666
O1 Dy1 O8 95.93(10) . 5_666
O2W Dy1 O8 94.32(12) . 5_666
O1W Dy1 O8 75.67(11) . 5_666
O7 Dy1 O8 116.52(9) . 5_666
O5 Dy1 O7 139.13(10) . 5_666
O3 Dy1 O7 76.36(10) . 5_666
O1 Dy1 O7 139.54(10) . 5_666
O2W Dy1 O7 77.60(10) . 5_666
O1W Dy1 O7 115.40(10) . 5_666
O7 Dy1 O7 65.47(10) . 5_666
O8 Dy1 O7 51.43(9) 5_666 5_666
O5 Dy1 C10 163.96(12) . 5_666
O3 Dy1 C10 77.42(11) . 5_666
O1 Dy1 C10 117.79(11) . 5_666
O2W Dy1 C10 86.95(12) . 5_666
O1W Dy1 C10 96.52(12) . 5_666
O7 Dy1 C10 91.00(10) . 5_666
O8 Dy1 C10 25.58(9) 5_666 5_666
O7 Dy1 C10 25.92(9) 5_666 5_666
N1 Zn1 N2 97.01(13) 7_666 6_565
N1 Zn1 N3 163.00(13) 7_666 .
N2 Zn1 N3 98.98(13) 6_565 .
N1 Zn1 O6 89.76(12) 7_666 .
N2 Zn1 O6 160.40(14) 6_565 .
N3 Zn1 O6 76.97(12) . .
N1 Zn1 O2 77.76(12) 7_666 7_666
N2 Zn1 O2 100.74(13) 6_565 7_666
N3 Zn1 O2 93.58(12) . 7_666
O6 Zn1 O2 98.66(12) . 7_666
N1 Zn1 O4 100.76(13) 7_666 6_565
N2 Zn1 O4 76.74(12) 6_565 6_565
N3 Zn1 O4 88.52(13) . 6_565
O6 Zn1 O4 83.94(12) . 6_565
O2 Zn1 O4 176.97(11) 7_666 6_565
C1 O1 Dy1 138.4(3) . .
C1 O2 Zn1 113.6(3) . 7_666
C4 O3 Dy1 147.8(3) . .
C4 O4 Zn1 113.4(3) . 6_566
C7 O5 Dy1 155.4(3) . .
C7 O6 Zn1 116.4(3) . .
C10 O7 Dy1 151.4(3) . .
C10 O7 Dy1 92.2(2) . 5_666
Dy1 O7 Dy1 114.53(10) . 5_666
C10 O8 Dy1 96.3(2) . 5_666
Dy1 O1W H1X 109.5 . .
Dy1 O1W H11 109.5 . .
H1X O1W H11 109.5 . .
Dy1 O1W H12 109.5 . .
H1X O1W H12 109.5 . .
H11 O1W H12 109.5 . .
Dy1 O2W H21 109.5 . .
Dy1 O2W H22 109.5 . .
H21 O2W H22 109.5 . .
Dy1 O2W H2X 109.5 . .
H21 O2W H2X 109.5 . .
H22 O2W H2X 109.5 . .
C5 N1 C2 105.8(3) . .
C5 N1 Zn1 139.8(3) . 7_666
C2 N1 Zn1 113.4(3) . 7_666
C5 N2 C3 105.8(3) . .
C5 N2 Zn1 139.6(3) . 6_566
C3 N2 Zn1 114.5(3) . 6_566
C11 N3 C8 106.7(3) . .
C11 N3 Zn1 139.4(3) . .
C8 N3 Zn1 112.2(3) . .
C11 N4 C9 109.3(3) . .
C11 N4 H4 125.4 . .
C9 N4 H4 125.4 . .
O1 C1 O2 122.9(4) . .
O1 C1 C2 121.1(4) . .
O2 C1 C2 115.9(4) . .
N1 C2 C3 107.7(4) . .
N1 C2 C1 118.4(3) . .
C3 C2 C1 133.8(4) . .
N2 C3 C2 107.7(4) . .
N2 C3 C4 118.2(4) . .
C2 C3 C4 134.1(4) . .
O3 C4 O4 122.1(4) . .
O3 C4 C3 121.7(4) . .
O4 C4 C3 116.3(4) . .
N1 C5 N2 113.0(4) . .
N1 C5 C6 123.2(4) . .
N2 C5 C6 123.8(4) . .
C5 C6 H6A 109.5 . .
C5 C6 H6B 109.5 . .
H6A C6 H6B 109.5 . .
C5 C6 H6C 109.5 . .
H6A C6 H6C 109.5 . .
H6B C6 H6C 109.5 . .
O6 C7 O5 123.5(4) . .
O6 C7 C8 116.3(4) . .
O5 C7 C8 120.3(4) . .
N3 C8 C9 110.0(4) . .
N3 C8 C7 116.7(3) . .
C9 C8 C7 133.3(4) . .
N4 C9 C8 104.1(4) . .
N4 C9 C10 120.4(4) . .
C8 C9 C10 134.7(4) . .
O8 C10 O7 119.8(4) . .
O8 C10 C9 118.5(3) . .
O7 C10 C9 121.7(4) . .
O8 C10 Dy1 58.1(2) . 5_666
O7 C10 Dy1 61.9(2) . 5_666
C9 C10 Dy1 172.9(3) . 5_666
N3 C11 N4 109.9(4) . .
N3 C11 C12 126.8(4) . .
N4 C11 C12 123.3(4) . .
C11 C12 H12A 109.5 . .
C11 C12 H12B 109.5 . .
H12A C12 H12B 109.5 . .
C11 C12 H12C 109.5 . .
H12A C12 H12C 109.5 . .
H12B C12 H12C 109.5 . .

loop_
_geom_bond_atom_site_label_1
_geom_bond_atom_site_label_2
_geom_bond_distance
_geom_bond_site_symmetry_2
Dy1 O5 2.224(3) .
Dy1 O3 2.283(3) .
Dy1 O1 2.288(3) .
Dy1 O2W 2.346(3) .
Dy1 O1W 2.404(3) .
Dy1 O7 2.410(3) .
Dy1 O8 2.464(3) 5_666
Dy1 O7 2.546(3) 5_666
Dy1 C10 2.884(4) 5_666
Zn1 N1 2.062(3) 7_666
Zn1 N2 2.072(3) 6_565
Zn1 N3 2.126(3) .
Zn1 O6 2.165(3) .
Zn1 O2 2.206(3) 7_666
Zn1 O4 2.252(3) 6_565
O1 C1 1.253(5) .
O2 C1 1.270(5) .
O2 Zn1 2.206(3) 7_666
O3 C4 1.254(5) .
O4 C4 1.260(5) .
O4 Zn1 2.252(3) 6_566
O5 C7 1.257(5) .
O6 C7 1.247(5) .
O7 C10 1.262(5) .
O7 Dy1 2.546(3) 5_666
O8 C10 1.253(5) .
O8 Dy1 2.464(3) 5_666
O1W H1X 0.8400 .
O1W H11 0.8400 .
O1W H12 0.8400 .
O2W H21 0.8400 .
O2W H22 0.8400 .
O2W H2X 0.8400 .
N1 C5 1.335(5) .
N1 C2 1.370(5) .
N1 Zn1 2.062(3) 7_666
N2 C5 1.337(5) .
N2 C3 1.369(5) .
N2 Zn1 2.072(3) 6_566
N3 C11 1.323(5) .
N3 C8 1.371(5) .
N4 C11 1.347(5) .
N4 C9 1.378(5) .
N4 H4 0.8800 .
C1 C2 1.474(6) .
C2 C3 1.395(5) .
C3 C4 1.476(6) .
C5 C6 1.473(6) .
C6 H6A 0.9600 .
C6 H6B 0.9600 .
C6 H6C 0.9600 .
C7 C8 1.491(6) .
C8 C9 1.380(6) .
C9 C10 1.464(6) .
C10 Dy1 2.884(4) 5_666
C11 C12 1.497(6) .
C12 H12A 0.9600 .
C12 H12B 0.9600 .
C12 H12C 0.9600 .

loop_
_geom_torsion_atom_site_label_1
_geom_torsion_atom_site_label_2
_geom_torsion_atom_site_label_3
_geom_torsion_atom_site_label_4
_geom_torsion
_geom_torsion_site_symmetry_1
_geom_torsion_site_symmetry_4
O5 Dy1 O1 C1 -46.3(4) . .
O3 Dy1 O1 C1 65.4(4) . .
O2W Dy1 O1 C1 -110.6(4) . .
O1W Dy1 O1 C1 -140.7(5) . .
O7 Dy1 O1 C1 11.0(5) . .
O8 Dy1 O1 C1 147.2(4) 5_666 .
O7 Dy1 O1 C1 114.8(4) 5_666 .
C10 Dy1 O1 C1 133.2(4) 5_666 .
O5 Dy1 O3 C4 28.8(6) . .
O1 Dy1 O3 C4 -44.0(5) . .
O2W Dy1 O3 C4 130.7(5) . .
O1W Dy1 O3 C4 -80.8(6) . .
O7 Dy1 O3 C4 98.7(6) . .
O8 Dy1 O3 C4 -141.7(6) 5_666 .
O7 Dy1 O3 C4 166.5(6) 5_666 .
C10 Dy1 O3 C4 -166.9(6) 5_666 .
O3 Dy1 O5 C7 102.4(8) . .
O1 Dy1 O5 C7 174.1(8) . .
O2W Dy1 O5 C7 -46.1(8) . .
O1W Dy1 O5 C7 -117.7(8) . .
O7 Dy1 O5 C7 32.8(8) . .
O8 Dy1 O5 C7 -118.2(8) 5_666 .
O7 Dy1 O5 C7 12.8(9) 5_666 .
C10 Dy1 O5 C7 -4.5(11) 5_666 .
N1 Zn1 O6 C7 -172.3(3) 7_666 .
N2 Zn1 O6 C7 77.1(5) 6_565 .
N3 Zn1 O6 C7 -3.0(3) . .
O2 Zn1 O6 C7 -94.7(3) 7_666 .
O4 Zn1 O6 C7 86.9(3) 6_565 .
O5 Dy1 O7 C10 -8.2(6) . .
O3 Dy1 O7 C10 -121.1(6) . .
O1 Dy1 O7 C10 -66.3(6) . .
O2W Dy1 O7 C10 75.5(6) . .
O1W Dy1 O7 C10 58.3(6) . .
O8 Dy1 O7 C10 163.9(6) 5_666 .
O7 Dy1 O7 C10 157.5(6) 5_666 .
C10 Dy1 O7 C10 162.1(5) 5_666 .
O5 Dy1 O7 Dy1 -165.77(16) . 5_666
O3 Dy1 O7 Dy1 81.33(13) . 5_666
O1 Dy1 O7 Dy1 136.16(13) . 5_666
O2W Dy1 O7 Dy1 -82.05(14) . 5_666
O1W Dy1 O7 Dy1 -99.3(2) . 5_666
O8 Dy1 O7 Dy1 6.39(16) 5_666 5_666
O7 Dy1 O7 Dy1 0.0 5_666 5_666
C10 Dy1 O7 Dy1 4.59(13) 5_666 5_666
N1 Zn1 N3 C11 -149.1(5) 7_666 .
N2 Zn1 N3 C11 10.9(5) 6_565 .
O6 Zn1 N3 C11 171.4(5) . .
O2 Zn1 N3 C11 -90.6(5) 7_666 .
O4 Zn1 N3 C11 87.2(5) 6_565 .
N1 Zn1 N3 C8 48.6(6) 7_666 .
N2 Zn1 N3 C8 -151.4(3) 6_565 .
O6 Zn1 N3 C8 9.0(3) . .
O2 Zn1 N3 C8 107.1(3) 7_666 .
O4 Zn1 N3 C8 -75.1(3) 6_565 .
Dy1 O1 C1 O2 128.0(4) . .
Dy1 O1 C1 C2 -55.6(6) . .
Zn1 O2 C1 O1 167.9(3) 7_666 .
Zn1 O2 C1 C2 -8.7(4) 7_666 .
C5 N1 C2 C3 0.3(4) . .
Zn1 N1 C2 C3 -170.5(2) 7_666 .
C5 N1 C2 C1 176.4(4) . .
Zn1 N1 C2 C1 5.6(4) 7_666 .
O1 C1 C2 N1 -174.2(4) . .
O2 C1 C2 N1 2.5(5) . .
O1 C1 C2 C3 0.7(7) . .
O2 C1 C2 C3 177.3(4) . .
C5 N2 C3 C2 -0.6(4) . .
Zn1 N2 C3 C2 -180.0(2) 6_566 .
C5 N2 C3 C4 178.7(4) . .
Zn1 N2 C3 C4 -0.7(4) 6_566 .
N1 C2 C3 N2 0.2(4) . .
C1 C2 C3 N2 -175.1(4) . .
N1 C2 C3 C4 -179.0(4) . .
C1 C2 C3 C4 5.7(8) . .
Dy1 O3 C4 O4 -158.5(4) . .
Dy1 O3 C4 C3 21.2(8) . .
Zn1 O4 C4 O3 169.8(3) 6_566 .
Zn1 O4 C4 C3 -9.9(4) 6_566 .
N2 C3 C4 O3 -172.1(4) . .
C2 C3 C4 O3 7.0(7) . .
N2 C3 C4 O4 7.6(6) . .
C2 C3 C4 O4 -173.3(4) . .
C2 N1 C5 N2 -0.7(5) . .
Zn1 N1 C5 N2 166.2(3) 7_666 .
C2 N1 C5 C6 179.6(5) . .
Zn1 N1 C5 C6 -13.5(8) 7_666 .
C3 N2 C5 N1 0.8(5) . .
Zn1 N2 C5 N1 180.0(3) 6_566 .
C3 N2 C5 C6 -179.5(5) . .
Zn1 N2 C5 C6 -0.4(8) 6_566 .
Zn1 O6 C7 O5 175.5(4) . .
Zn1 O6 C7 C8 -3.4(5) . .
Dy1 O5 C7 O6 138.0(6) . .
Dy1 O5 C7 C8 -43.1(11) . .
C11 N3 C8 C9 -1.3(5) . .
Zn1 N3 C8 C9 166.8(3) . .
C11 N3 C8 C7 178.0(4) . .
Zn1 N3 C8 C7 -13.8(5) . .
O6 C7 C8 N3 11.9(6) . .
O5 C7 C8 N3 -167.1(4) . .
O6 C7 C8 C9 -169.0(5) . .
O5 C7 C8 C9 12.1(8) . .
C11 N4 C9 C8 0.5(5) . .
C11 N4 C9 C10 171.7(4) . .
N3 C8 C9 N4 0.5(5) . .
C7 C8 C9 N4 -178.7(5) . .
N3 C8 C9 C10 -168.7(5) . .
C7 C8 C9 C10 12.0(9) . .
Dy1 O8 C10 O7 5.9(4) 5_666 .
Dy1 O8 C10 C9 -172.7(3) 5_666 .
Dy1 O7 C10 O8 -165.4(4) . .
Dy1 O7 C10 O8 -5.7(4) 5_666 .
Dy1 O7 C10 C9 13.3(8) . .
Dy1 O7 C10 C9 172.9(4) 5_666 .
Dy1 O7 C10 Dy1 -159.6(6) . 5_666
N4 C9 C10 O8 -8.6(6) . .
C8 C9 C10 O8 159.3(5) . .
N4 C9 C10 O7 172.8(4) . .
C8 C9 C10 O7 -19.3(8) . .
N4 C9 C10 Dy1 -69(2) . 5_666
C8 C9 C10 Dy1 99(2) . 5_666
C8 N3 C11 N4 1.6(5) . .
Zn1 N3 C11 N4 -161.3(3) . .
C8 N3 C11 C12 -179.7(5) . .
Zn1 N3 C11 C12 17.3(8) . .
C9 N4 C11 N3 -1.4(5) . .
C9 N4 C11 C12 179.9(5) . .
